data_7004160
loop_
_publ_author_name
'Wang, Zhao-Xi'
'Li, Xi-Li'
'Liu, Bao-Lin'
'Tokoro, Hiroko'
'Zhang, Peng'
'Song, You'
'Ohkoshi, Shin-ichi'
'Hashimoto, Kazuhito'
'You, Xiao-Zeng'

_publ_section_title
;
 3D coordination metal--organic frameworks of octacyanometalate
 bridging between Cu4 magnetic units
;
_journal_issue 16
_journal_name_full 'Dalton Transactions'
_journal_page_first 2103
_journal_page_last 2106
_journal_paper_doi 10.1039/b803273b
_journal_year 2008
_chemical_formula_moiety 'C16 H24 Cu4 N12 O4 W, 2(H2 O)'
_chemical_formula_sum 'C16 H28 Cu4 N12 O6 W'
_chemical_formula_weight 922.51
_chemical_name_systematic
;
?
;
_space_group_IT_number 14
_symmetry_cell_setting monoclinic
_symmetry_space_group_name_Hall '-P 2ybc'
_symmetry_space_group_name_H-M 'P 1 21/c 1'
_atom_sites_solution_hydrogens geom
_atom_sites_solution_primary direct
_atom_sites_solution_secondary difmap
_audit_creation_method SHELXL-97
_cell_angle_alpha 90.00
_cell_angle_beta 90.7220(10)
_cell_angle_gamma 90.00
_cell_formula_units_Z 4
_cell_length_a 11.7493(6)
_cell_length_b 10.1924(5)
_cell_length_c 23.4293(12)
_cell_measurement_temperature 293(2)
_cell_volume 2805.5(2)
_computing_cell_refinement 'Bruker SMART'
_computing_data_collection 'Bruker SMART'
_computing_data_reduction 'Bruker SAINT'
_computing_molecular_graphics 'Bruker SHELXTL'
_computing_publication_material 'Bruker SHELXTL'
_computing_structure_refinement 'Bruker SHELXTL'
_computing_structure_solution 'Bruker SHELXTL'
_diffrn_ambient_temperature 293(2)
_diffrn_measured_fraction_theta_full 0.996
_diffrn_measured_fraction_theta_max 0.996
_diffrn_measurement_device_type 'CCD area detector'
_diffrn_measurement_method 'phi and omega scans'
_diffrn_radiation_monochromator graphite
_diffrn_radiation_source 'fine-focus sealed tube'
_diffrn_radiation_type MoK\a
_diffrn_radiation_wavelength 0.71073
_diffrn_reflns_av_R_equivalents 0.0937
_diffrn_reflns_av_sigmaI/netI 0.0870
_diffrn_reflns_limit_h_max 15
_diffrn_reflns_limit_h_min -14
_diffrn_reflns_limit_k_max 13
_diffrn_reflns_limit_k_min -8
_diffrn_reflns_limit_l_max 29
_diffrn_reflns_limit_l_min -29
_diffrn_reflns_number 15890
_diffrn_reflns_theta_full 27.00
_diffrn_reflns_theta_max 27.00
_diffrn_reflns_theta_min 1.73
_exptl_absorpt_coefficient_mu 7.122
_exptl_absorpt_correction_T_max 0.194
_exptl_absorpt_correction_T_min 0.105
_exptl_absorpt_correction_type multi-scan
_exptl_absorpt_process_details 'SADABS, Bruker (2000)'
_exptl_crystal_colour blue
_exptl_crystal_density_diffrn 2.184
_exptl_crystal_density_method 'not measured'
_exptl_crystal_description prism
_exptl_crystal_F_000 1784
_exptl_crystal_size_max 0.35
_exptl_crystal_size_mid 0.28
_exptl_crystal_size_min 0.23
_refine_diff_density_max 1.178
_refine_diff_density_min -2.201
_refine_diff_density_rms 0.193
_refine_ls_extinction_method none
_refine_ls_goodness_of_fit_ref 0.957
_refine_ls_hydrogen_treatment constr
_refine_ls_matrix_type full
_refine_ls_number_parameters 352
_refine_ls_number_reflns 6085
_refine_ls_number_restraints 0
_refine_ls_restrained_S_all 0.957
_refine_ls_R_factor_all 0.0518
_refine_ls_R_factor_gt 0.0371
_refine_ls_shift/su_max 0.001
_refine_ls_shift/su_mean 0.000
_refine_ls_structure_factor_coef Fsqd
_refine_ls_weighting_details 'calc w=1/[\s^2^(Fo^2^)+(0.0000P)^2^] where P=(Fo^2^+2Fc^2^)/3'
_refine_ls_weighting_scheme calc
_refine_ls_wR_factor_gt 0.0678
_refine_ls_wR_factor_ref 0.0712
_reflns_number_gt 4595
_reflns_number_total 6085
_reflns_threshold_expression >2sigma(I)
_cod_data_source_file b803273b.txt
_cod_data_source_block WCu4
_cod_depositor_comments
;
The following automatic conversions were performed:
'_symmetry_cell_setting' value 'Monoclinic' changed to 'monoclinic'
according to '/home/saulius/struct/CIF-dictionaries/cif_core.dic'
dictionary named 'cif_core.dic' version 2.4.1 from
2010-06-29.

'_exptl_absorpt_correction_type' value 'multi_scan' changed
to 'multi-scan' according to
'/home/saulius/struct/CIF-dictionaries/cif_core.dic' dictionary named
'cif_core.dic' version 2.4.1 from 2010-06-29.

Automatic conversion script
Id: cif_fix_enum 1527 2010-12-29 10:47:43Z saulius 
;
_cod_original_sg_symbol_Hall -P2ybc
_cod_original_sg_symbol_H-M 'P2(1)/c '
_cod_database_code 7004160

loop_
_symmetry_equiv_pos_as_xyz
'x, y, z'
'-x, y+1/2, -z+1/2'
'-x, -y, -z'
'x, -y-1/2, z-1/2'

loop_
_atom_site_label
_atom_site_type_symbol
_atom_site_fract_x
_atom_site_fract_y
_atom_site_fract_z
_atom_site_U_iso_or_equiv
_atom_site_adp_type
_atom_site_occupancy
_atom_site_symmetry_multiplicity
_atom_site_calc_flag
_atom_site_refinement_flags
_atom_site_disorder_assembly
_atom_site_disorder_group
C1 C 0.1766(5) 0.3460(6) 0.2195(2) 0.0292(14) Uani 1 1 d . . .
C2 C 0.1515(5) 0.5692(6) 0.1810(2) 0.0287(15) Uani 1 1 d . . .
C3 C 0.0648(5) 0.4204(6) 0.1035(2) 0.0267(14) Uani 1 1 d . . .
C4 C 0.1768(5) 0.2115(7) 0.1212(2) 0.0305(15) Uani 1 1 d . . .
C5 C 0.3786(5) 0.5218(6) 0.1656(2) 0.0275(14) Uani 1 1 d . . .
C6 C 0.2393(5) 0.5821(7) 0.0825(2) 0.0305(15) Uani 1 1 d . . .
C7 C 0.3063(5) 0.3484(6) 0.0576(2) 0.0274(14) Uani 1 1 d . . .
C8 C 0.3656(6) 0.2797(7) 0.1684(2) 0.0326(15) Uani 1 1 d . . .
C9 C 0.0510(6) 0.3705(7) 0.4330(2) 0.0422(18) Uani 1 1 d . . .
H9A H -0.0154 0.4075 0.4512 0.051 Uiso 1 1 calc R . .
H9B H 0.1168 0.4234 0.4432 0.051 Uiso 1 1 calc R . .
C10 C 0.0685(5) 0.2319(6) 0.4518(2) 0.0321(15) Uani 1 1 d . . .
H10A H 0.0934 0.2297 0.4914 0.039 Uiso 1 1 calc R . .
H10B H -0.0022 0.1833 0.4484 0.039 Uiso 1 1 calc R . .
C11 C 0.3927(7) 0.4690(7) 0.3840(3) 0.049(2) Uani 1 1 d . . .
H11A H 0.4446 0.5422 0.3795 0.058 Uiso 1 1 calc R . .
H11B H 0.3153 0.5013 0.3808 0.058 Uiso 1 1 calc R . .
N10 N 0.4117(5) 0.4044(5) 0.44052(19) 0.0400(14) Uani 1 1 d . . .
H10C H 0.3743 0.4480 0.4679 0.048 Uiso 1 1 calc R . .
H10D H 0.4863 0.4038 0.4496 0.048 Uiso 1 1 calc R . .
C13 C 0.2575(7) -0.1091(8) 0.2531(3) 0.057(2) Uani 1 1 d . . .
H13A H 0.2535 -0.1806 0.2804 0.069 Uiso 1 1 calc R . .
H13B H 0.2442 -0.1448 0.2152 0.069 Uiso 1 1 calc R . .
C14 C 0.1683(6) -0.0087(7) 0.2662(2) 0.0402(18) Uani 1 1 d . . .
H14A H 0.1568 0.0489 0.2337 0.048 Uiso 1 1 calc R . .
H14B H 0.0966 -0.0517 0.2743 0.048 Uiso 1 1 calc R . .
C15 C 0.3680(5) -0.1960(6) 0.4186(2) 0.0330(16) Uani 1 1 d . . .
H15A H 0.3884 -0.2084 0.3789 0.040 Uiso 1 1 calc R . .
H15B H 0.4011 -0.2667 0.4409 0.040 Uiso 1 1 calc R . .
C16 C 0.4107(5) -0.0670(5) 0.4396(2) 0.0275(14) Uani 1 1 d . . .
H16A H 0.4041 -0.0619 0.4808 0.033 Uiso 1 1 calc R . .
H16B H 0.4902 -0.0560 0.4299 0.033 Uiso 1 1 calc R . .
Cu1 Cu 0.35266(6) 0.21973(8) 0.43388(3) 0.02574(18) Uani 1 1 d . . .
Cu2 Cu 0.18504(6) -0.01438(7) 0.41279(3) 0.02461(17) Uani 1 1 d . . .
Cu3 Cu 0.37147(6) 0.08749(8) 0.31434(3) 0.02755(18) Uani 1 1 d . . .
Cu4 Cu 0.13513(6) 0.23099(8) 0.33721(3) 0.02920(19) Uani 1 1 d . . .
W1 W 0.233980(19) 0.41020(2) 0.137293(8) 0.01924(7) Uani 1 1 d . . .
N1 N 0.1481(5) 0.3075(5) 0.26257(19) 0.0347(14) Uani 1 1 d . . .
N2 N 0.1021(5) 0.6503(6) 0.2037(2) 0.0529(17) Uani 1 1 d . . .
N3 N -0.0268(5) 0.4349(5) 0.0882(2) 0.0383(14) Uani 1 1 d . . .
N4 N 0.1473(6) 0.1065(6) 0.1117(2) 0.0527(17) Uani 1 1 d . . .
N5 N 0.4611(5) 0.5768(6) 0.1781(2) 0.0370(14) Uani 1 1 d . . .
N6 N 0.2425(5) 0.6742(6) 0.0542(2) 0.0463(16) Uani 1 1 d . . .
N7 N 0.3388(4) 0.3140(5) 0.01463(18) 0.0326(13) Uani 1 1 d . . .
N8 N 0.4342(5) 0.2096(6) 0.1868(2) 0.0545(18) Uani 1 1 d . . .
N9 N 0.0345(5) 0.3680(5) 0.37002(18) 0.0400(15) Uani 1 1 d . . .
H9C H 0.0518 0.4470 0.3552 0.048 Uiso 1 1 calc R . .
H9D H -0.0387 0.3501 0.3613 0.048 Uiso 1 1 calc R . .
C12 C 0.4142(6) 0.3668(6) 0.3398(2) 0.0370(17) Uani 1 1 d . . .
H12A H 0.3922 0.3996 0.3024 0.044 Uiso 1 1 calc R . .
H12B H 0.4946 0.3451 0.3392 0.044 Uiso 1 1 calc R . .
N11 N 0.3682(5) -0.0494(6) 0.2560(2) 0.0435(15) Uani 1 1 d . . .
H11C H 0.3852 -0.0144 0.2219 0.052 Uiso 1 1 calc R . .
H11D H 0.4209 -0.1107 0.2644 0.052 Uiso 1 1 calc R . .
N12 N 0.2428(4) -0.1957(5) 0.42426(19) 0.0331(13) Uani 1 1 d . . .
H12C H 0.2239 -0.2246 0.4592 0.040 Uiso 1 1 calc R . .
H12D H 0.2112 -0.2497 0.3981 0.040 Uiso 1 1 calc R . .
O1 O 0.1532(3) 0.1742(4) 0.41626(14) 0.0250(9) Uani 1 1 d . . .
O2 O 0.3499(3) 0.2541(4) 0.35296(14) 0.0260(9) Uani 1 1 d . . .
O3 O 0.2059(3) 0.0657(4) 0.31484(14) 0.0268(10) Uani 1 1 d . . .
O4 O 0.3435(3) 0.0324(4) 0.41311(14) 0.0233(9) Uani 1 1 d . . .
O5 O 0.0982(4) 0.6460(5) 0.33246(18) 0.0546(14) Uani 1 1 d . . .
H5B H 0.0990 0.6501 0.2962 0.066 Uiso 1 1 d R . .
H5A H 0.0499 0.7013 0.3445 0.066 Uiso 1 1 d R . .
O6 O 0.3191(5) 0.9440(5) 0.0408(2) 0.0778(19) Uani 1 1 d . . .
H6A H 0.2735 0.9915 0.0597 0.093 Uiso 1 1 d R . .
H6B H 0.2978 0.8646 0.0436 0.093 Uiso 1 1 d R . .

loop_
_atom_site_aniso_label
_atom_site_aniso_U_11
_atom_site_aniso_U_22
_atom_site_aniso_U_33
_atom_site_aniso_U_23
_atom_site_aniso_U_13
_atom_site_aniso_U_12
C1 0.035(4) 0.025(4) 0.028(3) 0.006(3) 0.001(3) 0.009(3)
C2 0.033(4) 0.034(4) 0.019(3) 0.002(3) 0.005(2) 0.000(3)
C3 0.022(3) 0.030(4) 0.029(3) -0.004(3) 0.006(3) 0.005(3)
C4 0.030(4) 0.037(4) 0.025(3) 0.000(3) 0.005(3) 0.002(3)
C5 0.030(4) 0.033(4) 0.019(3) 0.005(3) 0.004(3) 0.001(3)
C6 0.032(4) 0.037(4) 0.023(3) -0.003(3) 0.002(3) 0.001(3)
C7 0.031(4) 0.027(4) 0.024(3) 0.000(3) -0.003(3) -0.001(3)
C8 0.036(4) 0.031(4) 0.031(3) -0.001(3) 0.004(3) 0.000(3)
C9 0.056(5) 0.046(5) 0.025(3) -0.006(3) 0.002(3) 0.017(4)
C10 0.034(4) 0.040(4) 0.023(3) 0.001(3) 0.007(3) 0.013(3)
C11 0.078(6) 0.031(4) 0.038(4) 0.001(3) 0.011(4) -0.007(4)
N10 0.052(4) 0.036(3) 0.032(3) -0.007(3) 0.009(2) -0.013(3)
C13 0.058(6) 0.063(6) 0.052(4) -0.026(4) 0.008(4) -0.010(5)
C14 0.036(4) 0.051(5) 0.033(4) -0.014(3) -0.013(3) 0.000(4)
C15 0.036(4) 0.033(4) 0.029(3) -0.001(3) -0.001(3) 0.006(3)
C16 0.031(4) 0.024(4) 0.028(3) 0.002(3) -0.002(3) 0.003(3)
Cu1 0.0335(4) 0.0266(4) 0.0172(3) 0.0002(3) 0.0031(3) -0.0037(4)
Cu2 0.0228(4) 0.0258(4) 0.0252(4) 0.0027(3) -0.0030(3) -0.0010(3)
Cu3 0.0249(4) 0.0303(4) 0.0274(4) -0.0045(3) 0.0009(3) 0.0035(4)
Cu4 0.0361(5) 0.0326(5) 0.0190(4) 0.0063(3) 0.0063(3) 0.0094(4)
W1 0.01893(13) 0.02414(14) 0.01466(11) 0.00158(10) 0.00113(8) -0.00088(11)
N1 0.043(4) 0.036(3) 0.026(3) 0.013(2) 0.012(2) 0.004(3)
N2 0.062(5) 0.046(4) 0.052(4) -0.017(3) 0.021(3) 0.010(4)
N3 0.031(3) 0.041(4) 0.043(3) -0.003(3) -0.005(2) 0.006(3)
N4 0.065(5) 0.035(4) 0.058(4) -0.006(3) 0.009(3) -0.011(4)
N5 0.028(3) 0.049(4) 0.034(3) -0.003(3) 0.000(2) -0.009(3)
N6 0.063(4) 0.038(4) 0.038(3) 0.009(3) 0.008(3) 0.004(3)
N7 0.038(3) 0.043(4) 0.018(2) -0.001(2) 0.005(2) -0.005(3)
N8 0.051(4) 0.054(4) 0.058(4) 0.011(3) 0.006(3) 0.024(4)
N9 0.059(4) 0.034(3) 0.027(3) 0.006(2) 0.004(2) 0.019(3)
C12 0.051(5) 0.032(4) 0.028(3) 0.006(3) 0.012(3) -0.007(4)
N11 0.041(4) 0.050(4) 0.040(3) -0.008(3) 0.006(3) 0.002(3)
N12 0.035(3) 0.032(3) 0.031(3) 0.002(2) -0.008(2) -0.005(3)
O1 0.024(2) 0.032(3) 0.0189(19) 0.0036(18) 0.0031(16) 0.008(2)
O2 0.034(2) 0.025(2) 0.0193(19) 0.0001(17) 0.0064(16) -0.003(2)
O3 0.027(2) 0.033(3) 0.0202(19) -0.0041(18) -0.0007(16) 0.005(2)
O4 0.023(2) 0.025(2) 0.023(2) 0.0041(18) 0.0014(16) 0.0012(19)
O5 0.064(4) 0.054(3) 0.046(3) -0.016(3) 0.010(2) 0.000(3)
O6 0.102(5) 0.048(4) 0.085(4) 0.000(3) 0.050(3) -0.002(4)

loop_
_atom_type_symbol
_atom_type_description
_atom_type_scat_dispersion_real
_atom_type_scat_dispersion_imag
_atom_type_scat_source
C C 0.0033 0.0016 'International Tables Vol C Tables 4.2.6.8 and 6.1.1.4'
H H 0.0000 0.0000 'International Tables Vol C Tables 4.2.6.8 and 6.1.1.4'
N N 0.0061 0.0033 'International Tables Vol C Tables 4.2.6.8 and 6.1.1.4'
O O 0.0106 0.0060 'International Tables Vol C Tables 4.2.6.8 and 6.1.1.4'
Cu Cu 0.3201 1.2651 'International Tables Vol C Tables 4.2.6.8 and 6.1.1.4'
W W -0.8490 6.8722 'International Tables Vol C Tables 4.2.6.8 and 6.1.1.4'

loop_
_geom_angle_atom_site_label_1
_geom_angle_atom_site_label_2
_geom_angle_atom_site_label_3
_geom_angle
_geom_angle_site_symmetry_1
_geom_angle_site_symmetry_3
_geom_angle_publ_flag
N1 C1 W1 177.4(6) . . ?
N2 C2 W1 176.3(6) . . ?
N3 C3 W1 174.3(5) . . ?
N4 C4 W1 178.8(6) . . ?
N5 C5 W1 175.0(5) . . ?
N6 C6 W1 178.9(5) . . ?
N7 C7 W1 176.4(5) . . ?
N8 C8 W1 177.6(6) . . ?
N9 C9 C10 107.1(5) . . ?
N9 C9 H9A 110.3 . . ?
C10 C9 H9A 110.3 . . ?
N9 C9 H9B 110.3 . . ?
C10 C9 H9B 110.3 . . ?
H9A C9 H9B 108.6 . . ?
O1 C10 C9 108.1(5) . . ?
O1 C10 H10A 110.1 . . ?
C9 C10 H10A 110.1 . . ?
O1 C10 H10B 110.1 . . ?
C9 C10 H10B 110.1 . . ?
H10A C10 H10B 108.4 . . ?
N10 C11 C12 106.5(6) . . ?
N10 C11 H11A 110.4 . . ?
C12 C11 H11A 110.4 . . ?
N10 C11 H11B 110.4 . . ?
C12 C11 H11B 110.4 . . ?
H11A C11 H11B 108.6 . . ?
C11 N10 Cu1 107.3(4) . . ?
C11 N10 H10C 110.3 . . ?
Cu1 N10 H10C 110.3 . . ?
C11 N10 H10D 110.3 . . ?
Cu1 N10 H10D 110.3 . . ?
H10C N10 H10D 108.5 . . ?
N11 C13 C14 109.6(6) . . ?
N11 C13 H13A 109.7 . . ?
C14 C13 H13A 109.7 . . ?
N11 C13 H13B 109.7 . . ?
C14 C13 H13B 109.7 . . ?
H13A C13 H13B 108.2 . . ?
O3 C14 C13 108.3(5) . . ?
O3 C14 H14A 110.0 . . ?
C13 C14 H14A 110.0 . . ?
O3 C14 H14B 110.0 . . ?
C13 C14 H14B 110.0 . . ?
H14A C14 H14B 108.4 . . ?
N12 C15 C16 107.4(5) . . ?
N12 C15 H15A 110.2 . . ?
C16 C15 H15A 110.2 . . ?
N12 C15 H15B 110.2 . . ?
C16 C15 H15B 110.2 . . ?
H15A C15 H15B 108.5 . . ?
O4 C16 C15 107.5(4) . . ?
O4 C16 H16A 110.2 . . ?
C15 C16 H16A 110.2 . . ?
O4 C16 H16B 110.2 . . ?
C15 C16 H16B 110.2 . . ?
H16A C16 H16B 108.5 . . ?
O2 Cu1 N7 174.21(19) . 4_566 ?
O2 Cu1 O4 86.17(15) . . ?
N7 Cu1 O4 93.68(19) 4_566 . ?
O2 Cu1 N10 84.69(18) . . ?
N7 Cu1 N10 97.1(2) 4_566 . ?
O4 Cu1 N10 160.46(19) . . ?
O2 Cu1 O1 82.12(14) . . ?
N7 Cu1 O1 92.28(17) 4_566 . ?
O4 Cu1 O1 73.89(14) . . ?
N10 Cu1 O1 121.7(2) . . ?
O4 Cu2 N3 178.7(2) . 2_545 ?
O4 Cu2 O1 86.65(16) . . ?
N3 Cu2 O1 94.5(2) 2_545 . ?
O4 Cu2 N12 84.32(18) . . ?
N3 Cu2 N12 94.6(2) 2_545 . ?
O1 Cu2 N12 166.42(18) . . ?
O4 Cu2 O3 79.19(14) . . ?
N3 Cu2 O3 100.70(17) 2_545 . ?
O1 Cu2 O3 74.55(13) . . ?
N12 Cu2 O3 113.49(17) . . ?
O2 Cu3 N11 161.6(2) . . ?
O2 Cu3 O3 87.76(16) . . ?
N11 Cu3 O3 84.99(19) . . ?
O2 Cu3 N5 98.2(2) . 2_645 ?
N11 Cu3 N5 91.9(2) . 2_645 ?
O3 Cu3 N5 168.9(2) . 2_645 ?
O2 Cu3 O4 74.68(14) . . ?
N11 Cu3 O4 120.29(19) . . ?
O3 Cu3 O4 79.64(13) . . ?
N5 Cu3 O4 92.79(16) 2_645 . ?
N1 Cu4 O1 167.3(2) . . ?
N1 Cu4 O3 93.84(19) . . ?
O1 Cu4 O3 87.54(15) . . ?
N1 Cu4 N9 96.9(2) . . ?
O1 Cu4 N9 84.24(17) . . ?
O3 Cu4 N9 165.0(2) . . ?
N1 Cu4 O2 90.26(18) . . ?
O1 Cu4 O2 78.14(14) . . ?
O3 Cu4 O2 72.26(14) . . ?
N9 Cu4 O2 117.99(19) . . ?
C3 W1 C5 145.1(2) . . ?
C3 W1 C1 92.6(2) . . ?
C5 W1 C1 98.1(2) . . ?
C3 W1 C2 73.6(2) . . ?
C5 W1 C2 79.2(2) . . ?
C1 W1 C2 69.8(2) . . ?
C3 W1 C7 93.9(2) . . ?
C5 W1 C7 96.0(2) . . ?
C1 W1 C7 144.9(2) . . ?
C2 W1 C7 144.8(2) . . ?
C3 W1 C8 144.6(2) . . ?
C5 W1 C8 70.2(2) . . ?
C1 W1 C8 75.0(2) . . ?
C2 W1 C8 128.9(2) . . ?
C7 W1 C8 79.8(2) . . ?
C3 W1 C4 72.3(2) . . ?
C5 W1 C4 142.5(2) . . ?
C1 W1 C4 76.8(2) . . ?
C2 W1 C4 130.2(2) . . ?
C7 W1 C4 72.6(2) . . ?
C8 W1 C4 72.7(2) . . ?
C3 W1 C6 77.0(2) . . ?
C5 W1 C6 74.1(2) . . ?
C1 W1 C6 141.8(2) . . ?
C2 W1 C6 72.0(2) . . ?
C7 W1 C6 73.1(2) . . ?
C8 W1 C6 132.1(2) . . ?
C4 W1 C6 131.5(2) . . ?
C1 N1 Cu4 167.1(5) . . ?
C3 N3 Cu2 160.8(5) . 2 ?
C5 N5 Cu3 151.9(6) . 2_655 ?
C7 N7 Cu1 162.9(5) . 4_565 ?
C9 N9 Cu4 108.9(4) . . ?
C9 N9 H9C 109.9 . . ?
Cu4 N9 H9C 109.9 . . ?
C9 N9 H9D 109.9 . . ?
Cu4 N9 H9D 109.9 . . ?
H9C N9 H9D 108.3 . . ?
O2 C12 C11 108.7(5) . . ?
O2 C12 H12A 110.0 . . ?
C11 C12 H12A 110.0 . . ?
O2 C12 H12B 110.0 . . ?
C11 C12 H12B 110.0 . . ?
H12A C12 H12B 108.3 . . ?
C13 N11 Cu3 110.2(4) . . ?
C13 N11 H11C 109.6 . . ?
Cu3 N11 H11C 109.6 . . ?
C13 N11 H11D 109.6 . . ?
Cu3 N11 H11D 109.6 . . ?
H11C N11 H11D 108.1 . . ?
C15 N12 Cu2 109.2(4) . . ?
C15 N12 H12C 109.8 . . ?
Cu2 N12 H12C 109.8 . . ?
C15 N12 H12D 109.8 . . ?
Cu2 N12 H12D 109.8 . . ?
H12C N12 H12D 108.3 . . ?
C10 O1 Cu4 111.2(3) . . ?
C10 O1 Cu2 124.1(3) . . ?
Cu4 O1 Cu2 105.69(17) . . ?
C10 O1 Cu1 120.1(3) . . ?
Cu4 O1 Cu1 101.49(15) . . ?
Cu2 O1 Cu1 90.60(14) . . ?
C12 O2 Cu1 111.1(3) . . ?
C12 O2 Cu3 122.4(3) . . ?
Cu1 O2 Cu3 107.37(19) . . ?
C12 O2 Cu4 125.0(4) . . ?
Cu1 O2 Cu4 97.43(15) . . ?
Cu3 O2 Cu4 89.22(14) . . ?
C14 O3 Cu4 122.8(3) . . ?
C14 O3 Cu3 110.6(3) . . ?
Cu4 O3 Cu3 109.29(19) . . ?
C14 O3 Cu2 122.3(4) . . ?
Cu4 O3 Cu2 89.31(13) . . ?
Cu3 O3 Cu2 98.89(14) . . ?
C16 O4 Cu2 110.9(3) . . ?
C16 O4 Cu1 123.6(3) . . ?
Cu2 O4 Cu1 106.92(18) . . ?
C16 O4 Cu3 120.3(3) . . ?
Cu2 O4 Cu3 101.43(14) . . ?
Cu1 O4 Cu3 90.23(14) . . ?
H5A O5 H5B 108.4 . . ?
H6A O6 H6B 108.4 . . ?

loop_
_geom_bond_atom_site_label_1
_geom_bond_atom_site_label_2
_geom_bond_distance
_geom_bond_site_symmetry_2
_geom_bond_publ_flag
C1 N1 1.137(6) . ?
C1 W1 2.151(6) . ?
C2 N2 1.145(7) . ?
C2 W1 2.154(6) . ?
C3 N3 1.140(7) . ?
C3 W1 2.133(6) . ?
C4 N4 1.145(8) . ?
C4 W1 2.165(7) . ?
C5 N5 1.155(7) . ?
C5 W1 2.143(6) . ?
C6 N6 1.150(7) . ?
C6 W1 2.173(7) . ?
C7 N7 1.136(6) . ?
C7 W1 2.156(6) . ?
C8 N8 1.157(8) . ?
C8 W1 2.159(7) . ?
C9 N9 1.486(7) . ?
C9 C10 1.493(9) . ?
C9 H9A 0.9700 . ?
C9 H9B 0.9700 . ?
C10 O1 1.432(6) . ?
C10 H10A 0.9700 . ?
C10 H10B 0.9700 . ?
C11 N10 1.493(7) . ?
C11 C12 1.493(8) . ?
C11 H11A 0.9700 . ?
C11 H11B 0.9700 . ?
N10 Cu1 2.011(5) . ?
N10 H10C 0.9000 . ?
N10 H10D 0.9000 . ?
C13 N11 1.438(9) . ?
C13 C14 1.499(10) . ?
C13 H13A 0.9700 . ?
C13 H13B 0.9700 . ?
C14 O3 1.435(6) . ?
C14 H14A 0.9700 . ?
C14 H14B 0.9700 . ?
C15 N12 1.478(7) . ?
C15 C16 1.490(8) . ?
C15 H15A 0.9700 . ?
C15 H15B 0.9700 . ?
C16 O4 1.423(6) . ?
C16 H16A 0.9700 . ?
C16 H16B 0.9700 . ?
Cu1 O2 1.928(3) . ?
Cu1 N7 1.932(4) 4_566 ?
Cu1 O4 1.973(4) . ?
Cu1 O1 2.419(4) . ?
Cu2 O4 1.922(4) . ?
Cu2 N3 1.929(6) 2_545 ?
Cu2 O1 1.960(4) . ?
Cu2 N12 1.986(5) . ?
Cu2 O3 2.451(3) . ?
Cu3 O2 1.942(4) . ?
Cu3 N11 1.953(5) . ?
Cu3 O3 1.958(4) . ?
Cu3 N5 1.976(5) 2_645 ?
Cu3 O4 2.408(3) . ?
Cu4 N1 1.923(5) . ?
Cu4 O1 1.949(3) . ?
Cu4 O3 1.953(4) . ?
Cu4 N9 1.991(5) . ?
Cu4 O2 2.557(4) . ?
N3 Cu2 1.929(5) 2 ?
N5 Cu3 1.976(5) 2_655 ?
N7 Cu1 1.932(4) 4_565 ?
N9 H9C 0.9000 . ?
N9 H9D 0.9000 . ?
C12 O2 1.411(7) . ?
C12 H12A 0.9700 . ?
C12 H12B 0.9700 . ?
N11 H11C 0.9000 . ?
N11 H11D 0.9000 . ?
N12 H12C 0.9000 . ?
N12 H12D 0.9000 . ?
O5 H5B 0.8500 . ?
O5 H5A 0.8499 . ?
O6 H6A 0.8500 . ?
O6 H6B 0.8499 . ?
